data_2221820
loop_
_publ_author_name
'Mahmoudi, Ali'
'Khalaj, Mehdi'
'Gao, Shan'
'Ng, Seik Weng'
'Mohammadgholiha, Mahmoud'

_publ_section_title Dichlorido{2-[(4-iodophenyl)iminomethyl]pyridine-\k^2^<i>N</i>,<i>N</i>'}copper(II)
_journal_issue 5
_journal_name_full 'Acta Crystallographica Section E'
_journal_page_first m555
_journal_paper_doi 10.1107/S1600536809011684
_journal_volume 65
_journal_year 2009
_chemical_formula_iupac '[Cu Cl2 (C12 H9 I N2)]'
_chemical_formula_sum 'C12 H9 Cl2 Cu I N2'
_chemical_formula_weight 442.55
_chemical_name_systematic
;
Dichlorido{2-[(4-iodophenyl)iminomethyl]pyridine-
\k^2^<i>N</i>,<i>N</i>'}copper(II)
;
_space_group_IT_number 14
_symmetry_cell_setting monoclinic
_symmetry_space_group_name_Hall '-P 2ybc'
_symmetry_space_group_name_H-M 'P 1 21/c 1'
_atom_sites_solution_hydrogens geom
_atom_sites_solution_primary direct
_atom_sites_solution_secondary difmap
_audit_creation_method SHELXL-97
_cell_angle_alpha 90.00
_cell_angle_beta 94.8913(10)
_cell_angle_gamma 90.00
_cell_formula_units_Z 4
_cell_length_a 12.2721(5)
_cell_length_b 15.2159(5)
_cell_length_c 7.4709(2)
_cell_measurement_reflns_used 13838
_cell_measurement_temperature 295(2)
_cell_measurement_theta_max 27.5
_cell_measurement_theta_min 3.1
_cell_volume 1389.97(8)
_computing_cell_refinement 'RAPID-AUTO (Rigaku, 1998)'
_computing_data_collection 'RAPID-AUTO (Rigaku, 1998)'
_computing_data_reduction 'CrystalStructure (Rigaku/MSC, 2002)'
_computing_molecular_graphics 'X-SEED (Barbour, 2001)'
_computing_publication_material 'SHELXL97 (Sheldrick, 2008)'
_computing_structure_refinement 'SHELXL97 (Sheldrick, 2008)'
_computing_structure_solution 'SHELXS97 (Sheldrick, 2008)'
_diffrn_ambient_temperature 295(2)
_diffrn_detector_area_resol_mean 10.000
_diffrn_measured_fraction_theta_full 0.997
_diffrn_measured_fraction_theta_max 0.997
_diffrn_measurement_device_type 'Rigaku RAXIS-RAPID'
_diffrn_measurement_method \w
_diffrn_radiation_monochromator graphite
_diffrn_radiation_source 'fine-focus sealed tube'
_diffrn_radiation_type MoK\a
_diffrn_radiation_wavelength 0.71073
_diffrn_reflns_av_R_equivalents 0.0367
_diffrn_reflns_av_sigmaI/netI 0.0224
_diffrn_reflns_limit_h_max 15
_diffrn_reflns_limit_h_min -15
_diffrn_reflns_limit_k_max 19
_diffrn_reflns_limit_k_min -19
_diffrn_reflns_limit_l_max 9
_diffrn_reflns_limit_l_min -9
_diffrn_reflns_number 21713
_diffrn_reflns_theta_full 27.45
_diffrn_reflns_theta_max 27.45
_diffrn_reflns_theta_min 3.05
_diffrn_standards_decay_% 0
_diffrn_standards_interval_count 0
_diffrn_standards_interval_time 0
_diffrn_standards_number 0
_exptl_absorpt_coefficient_mu 4.158
_exptl_absorpt_correction_T_max 0.5383
_exptl_absorpt_correction_T_min 0.3589
_exptl_absorpt_correction_type multi-scan
_exptl_absorpt_process_details '(ABSCOR; Higashi, 1995)'
_exptl_crystal_colour Green
_exptl_crystal_density_diffrn 2.115
_exptl_crystal_density_method 'not measured'
_exptl_crystal_description Block
_exptl_crystal_F_000 844
_exptl_crystal_size_max 0.31
_exptl_crystal_size_mid 0.25
_exptl_crystal_size_min 0.17
_refine_diff_density_max 0.884
_refine_diff_density_min -0.508
_refine_ls_extinction_method none
_refine_ls_goodness_of_fit_ref 1.054
_refine_ls_hydrogen_treatment constr
_refine_ls_matrix_type full
_refine_ls_number_parameters 163
_refine_ls_number_reflns 3166
_refine_ls_number_restraints 0
_refine_ls_restrained_S_all 1.054
_refine_ls_R_factor_all 0.0359
_refine_ls_R_factor_gt 0.0278
_refine_ls_shift/su_max 0.001
_refine_ls_shift/su_mean 0.001
_refine_ls_structure_factor_coef Fsqd
_refine_ls_weighting_details 'calc w=1/[\s^2^(Fo^2^)+(0.0447P)^2^+0.6865P] where P=(Fo^2^+2Fc^2^)/3'
_refine_ls_weighting_scheme calc
_refine_ls_wR_factor_gt 0.0713
_refine_ls_wR_factor_ref 0.0790
_reflns_number_gt 2650
_reflns_number_total 3166
_reflns_threshold_expression I>2\s(I)
_cod_data_source_file su2104.cif
_cod_data_source_block I
_cod_depositor_comments
;
The following automatic conversions were performed:
'_symmetry_cell_setting' value 'Monoclinic' changed to 'monoclinic'
according to '/home/saulius/struct/CIF-dictionaries/cif_core.dic'
dictionary named 'cif_core.dic' version 2.4.1 from
2010-06-29.

'_exptl_absorpt_correction_type' value 'Multi-scan' changed
to 'multi-scan' according to
'/home/saulius/struct/CIF-dictionaries/cif_core.dic' dictionary named
'cif_core.dic' version 2.4.1 from 2010-06-29.

Automatic conversion script
Id: cif_fix_enum 1527 2010-12-29 10:47:43Z saulius 

The following automatic conversions were performed:

'_symmetry_cell_setting' value 'Monoclinic' changed to 'monoclinic'
according to /home/saulius/struct/CIF-dictionaries/cif_core.dic
dictionary named 'cif_core.dic' version 2.4.1 from
2010-06-29.

'_exptl_absorpt_correction_type' value 'Multi-scan'
changed to 'multi-scan' according to
/home/saulius/struct/CIF-dictionaries/cif_core.dic dictionary named
'cif_core.dic' version 2.4.1 from 2010-06-29.

Automatic conversion script
Id: cif_fix_values 1715 2011-07-08 13:25:40Z adriana 
;
_cod_original_sg_symbol_H-M 'P 21/c'
_cod_database_code 2221820
_cod_database_fobs_code 2221820

loop_
_symmetry_equiv_pos_as_xyz
'x, y, z'
'-x, y+1/2, -z+1/2'
'-x, -y, -z'
'x, -y-1/2, z-1/2'

loop_
_atom_site_type_symbol
_atom_site_label
_atom_site_fract_x
_atom_site_fract_y
_atom_site_fract_z
_atom_site_U_iso_or_equiv
_atom_site_adp_type
_atom_site_calc_flag
_atom_site_refinement_flags
_atom_site_occupancy
_atom_site_disorder_assembly
_atom_site_disorder_group
I I1 -0.001646(16) 0.649922(16) 0.55181(3) 0.05798(10) Uani d . 1 . .
Cu Cu1 0.60873(3) 0.72391(2) 0.87653(5) 0.03844(11) Uani d . 1 . .
Cl Cl1 0.72032(6) 0.82416(5) 1.01818(12) 0.05137(19) Uani d . 1 . .
Cl Cl2 0.51519(6) 0.82558(5) 0.71178(11) 0.04616(18) Uani d . 1 . .
N N1 0.70612(18) 0.62040(15) 0.9438(3) 0.0375(5) Uani d . 1 . .
N N2 0.50252(17) 0.62295(15) 0.7935(3) 0.0334(4) Uani d . 1 . .
C C1 0.8056(2) 0.6212(2) 1.0289(4) 0.0469(7) Uani d . 1 . .
H H1 0.8344 0.6738 1.0752 0.056 Uiso calc R 1 . .
C C2 0.8676(2) 0.5448(2) 1.0503(5) 0.0520(8) Uani d . 1 . .
H H2 0.9368 0.5463 1.1114 0.062 Uiso calc R 1 . .
C C3 0.8259(3) 0.4672(2) 0.9809(5) 0.0489(7) Uani d . 1 . .
H H3 0.8677 0.4162 0.9895 0.059 Uiso calc R 1 . .
C C4 0.7210(3) 0.4657(2) 0.8980(4) 0.0443(6) Uani d . 1 . .
H H4 0.6902 0.4135 0.8530 0.053 Uiso calc R 1 . .
C C5 0.6629(2) 0.54354(18) 0.8832(4) 0.0365(6) Uani d . 1 . .
C C6 0.5499(2) 0.54841(18) 0.8064(4) 0.0378(6) Uani d . 1 . .
H H6 0.5128 0.4977 0.7672 0.045 Uiso calc R 1 . .
C C7 0.3893(2) 0.62851(18) 0.7297(4) 0.0350(5) Uani d . 1 . .
C C8 0.3398(2) 0.5679(2) 0.6095(4) 0.0446(6) Uani d . 1 . .
H H8 0.3814 0.5233 0.5643 0.054 Uiso calc R 1 . .
C C9 0.2287(2) 0.5736(2) 0.5565(4) 0.0479(7) Uani d . 1 . .
H H9 0.1957 0.5323 0.4775 0.057 Uiso calc R 1 . .
C C10 0.1677(2) 0.64099(19) 0.6219(4) 0.0417(6) Uani d . 1 . .
C C11 0.2166(2) 0.70219(19) 0.7420(4) 0.0422(6) Uani d . 1 . .
H H11 0.1753 0.7475 0.7852 0.051 Uiso calc R 1 . .
C C12 0.3266(2) 0.69542(18) 0.7964(4) 0.0385(6) Uani d . 1 . .
H H12 0.3591 0.7357 0.8781 0.046 Uiso calc R 1 . .

loop_
_atom_site_aniso_label
_atom_site_aniso_U_11
_atom_site_aniso_U_22
_atom_site_aniso_U_33
_atom_site_aniso_U_12
_atom_site_aniso_U_13
_atom_site_aniso_U_23
I1 0.02714(12) 0.06908(18) 0.07514(18) 0.00149(8) -0.01061(10) 0.00131(11)
Cu1 0.02850(18) 0.03088(18) 0.0536(2) 0.00103(12) -0.00989(14) -0.00045(14)
Cl1 0.0377(4) 0.0440(4) 0.0702(5) -0.0064(3) -0.0082(3) -0.0106(4)
Cl2 0.0382(4) 0.0366(3) 0.0624(4) 0.0042(3) -0.0032(3) 0.0115(3)
N1 0.0270(11) 0.0373(11) 0.0472(12) 0.0010(9) -0.0036(9) 0.0017(11)
N2 0.0265(11) 0.0321(10) 0.0404(11) 0.0000(8) -0.0033(8) 0.0008(9)
C1 0.0306(14) 0.0500(16) 0.0578(17) 0.0032(12) -0.0087(12) -0.0016(15)
C2 0.0279(14) 0.0624(19) 0.0640(19) 0.0063(13) -0.0055(13) 0.0086(16)
C3 0.0358(16) 0.0470(16) 0.0640(18) 0.0124(12) 0.0054(13) 0.0129(15)
C4 0.0390(15) 0.0367(14) 0.0570(17) 0.0040(11) 0.0022(13) 0.0056(13)
C5 0.0287(13) 0.0353(13) 0.0449(14) 0.0019(10) -0.0002(10) 0.0041(12)
C6 0.0315(13) 0.0325(13) 0.0484(15) -0.0023(10) -0.0027(11) 0.0010(12)
C7 0.0264(12) 0.0349(12) 0.0429(13) 0.0000(10) -0.0022(10) 0.0020(12)
C8 0.0304(14) 0.0513(17) 0.0513(16) 0.0015(12) -0.0014(11) -0.0108(14)
C9 0.0331(15) 0.0581(18) 0.0507(16) -0.0033(13) -0.0069(12) -0.0096(15)
C10 0.0244(13) 0.0492(16) 0.0503(16) -0.0011(11) -0.0046(11) 0.0049(13)
C11 0.0320(14) 0.0387(14) 0.0556(16) 0.0054(11) 0.0017(11) 0.0012(13)
C12 0.0326(14) 0.0360(13) 0.0457(14) -0.0010(11) -0.0036(11) -0.0015(12)

loop_
_atom_type_symbol
_atom_type_description
_atom_type_scat_dispersion_real
_atom_type_scat_dispersion_imag
_atom_type_scat_source
C C 0.0033 0.0016 'International Tables Vol C Tables 4.2.6.8 and 6.1.1.4'
H H 0.0000 0.0000 'International Tables Vol C Tables 4.2.6.8 and 6.1.1.4'
N N 0.0061 0.0033 'International Tables Vol C Tables 4.2.6.8 and 6.1.1.4'
Cl Cl 0.1484 0.1585 'International Tables Vol C Tables 4.2.6.8 and 6.1.1.4'
Cu Cu 0.3201 1.2651 'International Tables Vol C Tables 4.2.6.8 and 6.1.1.4'
I I -0.4742 1.8119 'International Tables Vol C Tables 4.2.6.8 and 6.1.1.4'

loop_
_geom_angle_atom_site_label_1
_geom_angle_atom_site_label_2
_geom_angle_atom_site_label_3
_geom_angle_site_symmetry_1
_geom_angle_site_symmetry_3
_geom_angle
_geom_angle_publ_flag
N1 Cu1 N2 . . 80.79(9) n
N1 Cu1 Cl2 . . 160.96(7) n
N1 Cu1 Cl1 . . 95.07(7) n
N2 Cu1 Cl1 . . 169.40(7) n
N2 Cu1 Cl2 . . 93.89(6) n
Cl1 Cu2 Cl1 . . 93.05(3) n
C1 N1 C5 . . 119.3(2) ?
C1 N1 Cu1 . . 127.9(2) ?
C5 N1 Cu1 . . 112.76(17) ?
C6 N2 C7 . . 120.1(2) ?
C6 N2 Cu1 . . 111.44(18) ?
C7 N2 Cu1 . . 128.50(17) ?
N1 C1 C2 . . 121.2(3) ?
N1 C1 H1 . . 119.4 ?
C2 C1 H1 . . 119.4 ?
C3 C2 C1 . . 119.6(3) ?
C3 C2 H2 . . 120.2 ?
C1 C2 H2 . . 120.2 ?
C2 C3 C4 . . 119.2(3) ?
C2 C3 H3 . . 120.4 ?
C4 C3 H3 . . 120.4 ?
C3 C4 C5 . . 118.5(3) ?
C3 C4 H4 . . 120.8 ?
C5 C4 H4 . . 120.8 ?
N1 C5 C4 . . 122.1(3) ?
N1 C5 C6 . . 115.0(2) ?
C4 C5 C6 . . 122.8(3) ?
N2 C6 C5 . . 119.2(2) ?
N2 C6 H6 . . 120.4 ?
C5 C6 H6 . . 120.4 ?
C8 C7 C12 . . 119.5(2) ?
C8 C7 N2 . . 122.2(2) ?
C12 C7 N2 . . 118.3(2) ?
C7 C8 C9 . . 120.5(3) ?
C7 C8 H8 . . 119.8 ?
C9 C8 H8 . . 119.8 ?
C10 C9 C8 . . 119.5(3) ?
C10 C9 H9 . . 120.3 ?
C8 C9 H9 . . 120.3 ?
C9 C10 C11 . . 120.4(3) ?
C9 C10 I1 . . 120.9(2) ?
C11 C10 I1 . . 118.7(2) ?
C12 C11 C10 . . 119.8(3) ?
C12 C11 H11 . . 120.1 ?
C10 C11 H11 . . 120.1 ?
C11 C12 C7 . . 120.3(3) ?
C11 C12 H12 . . 119.8 ?
C7 C12 H12 . . 119.8 ?

loop_
_geom_bond_atom_site_label_1
_geom_bond_atom_site_label_2
_geom_bond_site_symmetry_2
_geom_bond_distance
_geom_bond_publ_flag
I1 C10 . 2.104(3) ?
Cu1 N1 . 2.015(2) n
Cu1 N2 . 2.075(2) n
Cu1 Cl1 . 2.2530(10) n
Cu1 Cl2 . 2.2330(10) n
N1 C1 . 1.328(4) ?
N1 C5 . 1.346(4) ?
N2 C6 . 1.274(4) ?
N2 C7 . 1.433(3) ?
C1 C2 . 1.391(4) ?
C1 H1 . 0.9300 ?
C2 C3 . 1.371(5) ?
C2 H2 . 0.9300 ?
C3 C4 . 1.380(4) ?
C3 H3 . 0.9300 ?
C4 C5 . 1.383(4) ?
C4 H4 . 0.9300 ?
C5 C6 . 1.457(4) ?
C6 H6 . 0.9300 ?
C7 C8 . 1.390(4) ?
C7 C12 . 1.393(4) ?
C8 C9 . 1.389(4) ?
C8 H8 . 0.9300 ?
C9 C10 . 1.384(4) ?
C9 H9 . 0.9300 ?
C10 C11 . 1.393(4) ?
C11 C12 . 1.380(4) ?
C11 H11 . 0.9300 ?
C12 H12 . 0.9300 ?

loop_
_geom_torsion_atom_site_label_1
_geom_torsion_atom_site_label_2
_geom_torsion_atom_site_label_3
_geom_torsion_atom_site_label_4
_geom_torsion_site_symmetry_1
_geom_torsion_site_symmetry_2
_geom_torsion_site_symmetry_3
_geom_torsion_site_symmetry_4
_geom_torsion
_geom_torsion_publ_flag
N2 Cu1 N1 C1 . . . . -175.5(3) ?
Cl2 Cu1 N1 C1 . . . . 109.5(3) ?
Cl1 Cu1 N1 C1 . . . . -5.4(3) ?
N2 Cu1 N1 C5 . . . . 8.14(19) ?
Cl2 Cu1 N1 C5 . . . . -66.8(3) ?
Cl1 Cu1 N1 C5 . . . . 178.30(18) ?
N1 Cu1 N2 C6 . . . . -6.3(2) ?
Cl2 Cu1 N2 C6 . . . . 155.25(19) ?
Cl1 Cu1 N2 C6 . . . . -74.0(4) ?
N1 Cu1 N2 C7 . . . . 172.9(2) ?
Cl2 Cu1 N2 C7 . . . . -25.5(2) ?
Cl1 Cu1 N2 C7 . . . . 105.3(4) ?
C5 N1 C1 C2 . . . . 2.6(5) ?
Cu1 N1 C1 C2 . . . . -173.5(2) ?
N1 C1 C2 C3 . . . . 0.6(5) ?
C1 C2 C3 C4 . . . . -2.9(5) ?
C2 C3 C4 C5 . . . . 1.9(5) ?
C1 N1 C5 C4 . . . . -3.7(4) ?
Cu1 N1 C5 C4 . . . . 173.0(2) ?
C1 N1 C5 C6 . . . . 174.7(3) ?
Cu1 N1 C5 C6 . . . . -8.6(3) ?
C3 C4 C5 N1 . . . . 1.4(5) ?
C3 C4 C5 C6 . . . . -176.8(3) ?
C7 N2 C6 C5 . . . . -175.7(2) ?
Cu1 N2 C6 C5 . . . . 3.6(3) ?
N1 C5 C6 N2 . . . . 3.3(4) ?
C4 C5 C6 N2 . . . . -178.3(3) ?
C6 N2 C7 C8 . . . . -29.4(4) ?
Cu1 N2 C7 C8 . . . . 151.3(2) ?
C6 N2 C7 C12 . . . . 148.2(3) ?
Cu1 N2 C7 C12 . . . . -31.0(3) ?
C12 C7 C8 C9 . . . . -0.2(4) ?
N2 C7 C8 C9 . . . . 177.4(3) ?
C7 C8 C9 C10 . . . . 1.1(5) ?
C8 C9 C10 C11 . . . . -0.8(5) ?
C8 C9 C10 I1 . . . . -178.1(2) ?
C9 C10 C11 C12 . . . . -0.2(5) ?
I1 C10 C11 C12 . . . . 177.1(2) ?
C10 C11 C12 C7 . . . . 1.0(4) ?
C8 C7 C12 C11 . . . . -0.8(4) ?
N2 C7 C12 C11 . . . . -178.6(3) ?
